data_7017334
loop_
_publ_author_name
'Zhang, Wenjuan'
'Wang, Youhong'
'Yu, Jiangang'
'Redshaw, Carl'
'Hao, Xiang'
'Sun, Wen-Hua'

_publ_section_title
;
 2-(N-Alkylcarboxamide)-6-iminopyridyl palladium and nickel complexes:
 coordination chemistry and catalysis.
;
_journal_issue 48
_journal_name_full 'Dalton transactions (Cambridge, England : 2003)'
_journal_page_first 12856
_journal_page_last 12865
_journal_paper_doi 10.1039/c1dt11079a
_journal_volume 40
_journal_year 2011
_chemical_formula_sum 'C26 H32 B F4 N4 O Pd'
_chemical_formula_weight 609.79
_chemical_name_systematic
;
?
;
_space_group_IT_number 14
_symmetry_cell_setting monoclinic
_symmetry_space_group_name_Hall '-P 2ybc'
_symmetry_space_group_name_H-M 'P 1 21/c 1'
_atom_sites_solution_hydrogens geom
_atom_sites_solution_primary direct
_atom_sites_solution_secondary difmap
_audit_creation_method SHELXL-97
_cell_angle_alpha 90.00
_cell_angle_beta 125.93(2)
_cell_angle_gamma 90.00
_cell_formula_units_Z 4
_cell_length_a 14.325(3)
_cell_length_b 11.604(2)
_cell_length_c 20.709(7)
_cell_measurement_reflns_used 28773
_cell_measurement_temperature 293(2)
_cell_measurement_theta_max 30.0300
_cell_volume 2787.4(14)
_computing_cell_refinement 'CrystalClear (Rigaku Inc., 2007)'
_computing_data_collection 'CrystalClear (Rigaku Inc., 2007)'
_computing_data_reduction 'CrystalClear (Rigaku Inc., 2007)'
_computing_molecular_graphics 'SHELX97 (Sheldrick, 1997)'
_computing_publication_material 'SHELX97 (Sheldrick, 1997)'
_computing_structure_refinement 'SHELXL-97 (Sheldrick, 1997)'
_computing_structure_solution 'SHELXS-97 (Sheldrick, 1997)'
_diffrn_ambient_temperature 293(2)
_diffrn_measured_fraction_theta_full 0.998
_diffrn_measured_fraction_theta_max 0.998
_diffrn_measurement_device_type 'MM007-HF CCD(Saturn 724+)'
_diffrn_measurement_method '\w scans at fixed \c = 45\%'
_diffrn_radiation_monochromator confocal
_diffrn_radiation_source 'rotating anode'
_diffrn_radiation_type MoK\a
_diffrn_radiation_wavelength 0.71073
_diffrn_reflns_av_R_equivalents 0.0539
_diffrn_reflns_av_sigmaI/netI 0.0506
_diffrn_reflns_limit_h_max 20
_diffrn_reflns_limit_h_min -20
_diffrn_reflns_limit_k_max 12
_diffrn_reflns_limit_k_min -16
_diffrn_reflns_limit_l_max 29
_diffrn_reflns_limit_l_min -28
_diffrn_reflns_number 28773
_diffrn_reflns_theta_full 30.01
_diffrn_reflns_theta_max 30.01
_diffrn_reflns_theta_min 1.76
_exptl_absorpt_coefficient_mu 0.718
_exptl_absorpt_correction_T_max 0.8409
_exptl_absorpt_correction_T_min 0.7872
_exptl_absorpt_correction_type empirical
_exptl_absorpt_process_details 'CrystalClear (Rigaku Inc., 2007)'
_exptl_crystal_colour red
_exptl_crystal_density_diffrn 1.453
_exptl_crystal_density_method 'not measured'
_exptl_crystal_description block
_exptl_crystal_F_000 1244
_exptl_crystal_size_max 0.35
_exptl_crystal_size_mid 0.33
_exptl_crystal_size_min 0.25
_refine_diff_density_max 1.024
_refine_diff_density_min -0.878
_refine_diff_density_rms 0.108
_refine_ls_extinction_method none
_refine_ls_goodness_of_fit_ref 1.121
_refine_ls_hydrogen_treatment constr
_refine_ls_matrix_type full
_refine_ls_number_parameters 334
_refine_ls_number_reflns 8118
_refine_ls_number_restraints 0
_refine_ls_restrained_S_all 1.121
_refine_ls_R_factor_all 0.0729
_refine_ls_R_factor_gt 0.0639
_refine_ls_shift/su_max 0.001
_refine_ls_shift/su_mean 0.000
_refine_ls_structure_factor_coef Fsqd
_refine_ls_weighting_details 'calc w=1/[\s^2^(Fo^2^)+(0.0424P)^2^+6.7855P] where P=(Fo^2^+2Fc^2^)/3'
_refine_ls_weighting_scheme calc
_refine_ls_wR_factor_gt 0.1323
_refine_ls_wR_factor_ref 0.1377
_reflns_number_gt 7298
_reflns_number_total 8118
_reflns_threshold_expression >2sigma(I)
_cod_data_source_file c1dt11079a.txt
_cod_data_source_block C15
_cod_depositor_comments
;
The following automatic conversions were performed:

'_symmetry_cell_setting' value 'Monoclinic' changed to 'monoclinic'
according to /home/saulius/struct/CIF-dictionaries/cif_core.dic
dictionary named 'cif_core.dic' version 2.4.1 from 2010-06-29.

Automatic conversion script
Id: cif_fix_values 1715 2011-07-08 13:25:40Z adriana 
;
_cod_original_cell_volume 2787.4(12)
_cod_original_sg_symbol_H-M P21/c
_cod_database_code 7017334
_cel_cell_measurement_theta_min 1.4334

loop_
_symmetry_equiv_pos_as_xyz
'x, y, z'
'-x, y+1/2, -z+1/2'
'-x, -y, -z'
'x, -y-1/2, z-1/2'

loop_
_atom_site_label
_atom_site_type_symbol
_atom_site_fract_x
_atom_site_fract_y
_atom_site_fract_z
_atom_site_U_iso_or_equiv
_atom_site_adp_type
_atom_site_occupancy
_atom_site_symmetry_multiplicity
_atom_site_calc_flag
_atom_site_refinement_flags
Pd1 Pd 0.59226(2) 1.51738(2) -0.336956(15) 0.02396(8) Uani 1 1 d .
N4 N 0.7623(3) 1.5084(3) -0.2853(2) 0.0321(7) Uani 1 1 d .
N2 N 0.4312(2) 1.5203(2) -0.38217(18) 0.0246(6) Uani 1 1 d .
N3 N 0.5376(3) 1.4037(3) -0.42442(18) 0.0280(6) Uani 1 1 d .
C5 C 0.2048(3) 1.5203(4) -0.4454(3) 0.0393(9) Uani 1 1 d .
H5A H 0.1267 1.5199 -0.4670 0.047 Uiso 1 1 calc R
C10 C 0.6652(4) 1.2389(3) -0.3996(3) 0.0368(9) Uani 1 1 d .
H10A H 0.6060 1.1824 -0.4139 0.044 Uiso 1 1 calc R
H10B H 0.7080 1.2536 -0.3428 0.044 Uiso 1 1 calc R
O1 O 0.3684(3) 1.3290(3) -0.53367(17) 0.0447(7) Uani 1 1 d .
C1 C 0.4666(4) 1.7378(4) -0.2366(3) 0.0397(9) Uani 1 1 d .
H1A H 0.5371 1.7739 -0.1946 0.060 Uiso 1 1 calc R
H1B H 0.4338 1.6964 -0.2142 0.060 Uiso 1 1 calc R
H1C H 0.4133 1.7956 -0.2726 0.060 Uiso 1 1 calc R
N1 N 0.5913(3) 1.6375(2) -0.26484(17) 0.0252(6) Uani 1 1 d .
C7 C 0.3617(3) 1.4533(3) -0.4448(2) 0.0286(7) Uani 1 1 d .
C2 C 0.4908(3) 1.6560(3) -0.2808(2) 0.0278(7) Uani 1 1 d .
C3 C 0.3952(3) 1.5897(3) -0.3488(2) 0.0279(7) Uani 1 1 d .
C14 C 0.7389(3) 1.7819(3) -0.2246(2) 0.0294(7) Uani 1 1 d .
C9 C 0.6086(3) 1.3498(3) -0.4450(2) 0.0312(8) Uani 1 1 d .
H9A H 0.6681 1.4035 -0.4341 0.037 Uiso 1 1 calc R
H9B H 0.5611 1.3334 -0.5017 0.037 Uiso 1 1 calc R
C26 C 0.8587(4) 1.5011(4) -0.2511(3) 0.0393(9) Uani 1 1 d .
C4 C 0.2796(3) 1.5912(3) -0.3802(2) 0.0337(8) Uani 1 1 d .
H4A H 0.2520 1.6383 -0.3585 0.040 Uiso 1 1 calc R
C13 C 0.6955(3) 1.6954(3) -0.2021(2) 0.0273(7) Uani 1 1 d .
C18 C 0.7548(3) 1.6532(3) -0.1241(2) 0.0330(8) Uani 1 1 d .
C22 C 0.6732(4) 1.8226(4) -0.3106(2) 0.0374(9) Uani 1 1 d .
H22A H 0.6272 1.7575 -0.3449 0.045 Uiso 1 1 calc R
C17 C 0.8604(4) 1.7046(4) -0.0674(2) 0.0412(9) Uani 1 1 d .
H17A H 0.9021 1.6796 -0.0147 0.049 Uiso 1 1 calc R
C6 C 0.2447(3) 1.4509(4) -0.4784(2) 0.0356(8) Uani 1 1 d .
H6A H 0.1947 1.4039 -0.5219 0.043 Uiso 1 1 calc R
C8 C 0.4230(3) 1.3882(3) -0.4726(2) 0.0299(7) Uani 1 1 d .
C19 C 0.7113(4) 1.5541(4) -0.1009(2) 0.0393(9) Uani 1 1 d .
H19A H 0.6337 1.5345 -0.1475 0.047 Uiso 1 1 calc R
C16 C 0.9045(4) 1.7912(4) -0.0873(3) 0.0464(11) Uani 1 1 d .
H16A H 0.9753 1.8238 -0.0481 0.056 Uiso 1 1 calc R
C11 C 0.7463(4) 1.1904(4) -0.4175(3) 0.0492(11) Uani 1 1 d .
H11A H 0.7675 1.1126 -0.3967 0.059 Uiso 1 1 calc R
H11B H 0.7056 1.1861 -0.4749 0.059 Uiso 1 1 calc R
C25 C 0.9845(4) 1.4914(5) -0.2061(4) 0.0681(17) Uani 1 1 d .
C15 C 0.8447(4) 1.8304(4) -0.1649(3) 0.0413(10) Uani 1 1 d .
H15A H 0.8752 1.8897 -0.1774 0.050 Uiso 1 1 calc R
C12 C 0.8554(5) 1.2605(5) -0.3827(4) 0.0679(17) Uani 1 1 d .
H12A H 0.9019 1.2254 -0.3968 0.102 Uiso 1 1 calc R
H12B H 0.8980 1.2628 -0.3257 0.102 Uiso 1 1 calc R
H12C H 0.8355 1.3375 -0.4036 0.102 Uiso 1 1 calc R
C23 C 0.7519(5) 1.8601(4) -0.3333(3) 0.0535(13) Uani 1 1 d .
H23A H 0.8035 1.7983 -0.3231 0.080 Uiso 1 1 calc R
H23B H 0.7957 1.9262 -0.3023 0.080 Uiso 1 1 calc R
H23C H 0.7063 1.8795 -0.3890 0.080 Uiso 1 1 calc R
C24 C 0.5900(5) 1.9190(5) -0.3268(3) 0.0655(16) Uani 1 1 d .
H24A H 0.5406 1.8939 -0.3124 0.098 Uiso 1 1 calc R
H24B H 0.5442 1.9385 -0.3824 0.098 Uiso 1 1 calc R
H24C H 0.6328 1.9854 -0.2957 0.098 Uiso 1 1 calc R
F4 F 0.9714(2) 1.3991(3) 0.40750(16) 0.0599(8) Uani 1 1 d .
F3 F 0.8712(5) 1.3858(4) 0.2775(2) 0.146(3) Uani 1 1 d .
F2 F 1.0305(4) 1.2867(5) 0.3501(3) 0.131(2) Uani 1 1 d .
B B 0.9391(4) 1.3283(5) 0.3444(3) 0.0383(10) Uani 1 1 d .
F1 F 0.8777(6) 1.2404(4) 0.3419(4) 0.145(2) Uani 1 1 d .
C20 C 0.7020(5) 1.5881(5) -0.0338(3) 0.0545(13) Uani 1 1 d .
H20A H 0.6533 1.6547 -0.0496 0.082 Uiso 1 1 calc R
H20B H 0.7773 1.6058 0.0132 0.082 Uiso 1 1 calc R
H20C H 0.6695 1.5255 -0.0228 0.082 Uiso 1 1 calc R
C21 C 0.7867(6) 1.4477(5) -0.0787(4) 0.0658(16) Uani 1 1 d .
H21A H 0.7903 1.4275 -0.1221 0.099 Uiso 1 1 calc R
H21B H 0.7544 1.3847 -0.0678 0.099 Uiso 1 1 calc R
H21C H 0.8629 1.4638 -0.0321 0.099 Uiso 1 1 calc R

loop_
_atom_site_aniso_label
_atom_site_aniso_U_11
_atom_site_aniso_U_22
_atom_site_aniso_U_33
_atom_site_aniso_U_23
_atom_site_aniso_U_13
_atom_site_aniso_U_12
Pd1 0.02297(13) 0.02559(15) 0.02377(14) -0.00199(9) 0.01396(11) -0.00074(9)
N4 0.0262(14) 0.0340(17) 0.0373(17) -0.0082(13) 0.0193(13) -0.0030(12)
N2 0.0227(13) 0.0246(14) 0.0266(14) 0.0010(11) 0.0145(11) -0.0024(10)
N3 0.0315(15) 0.0276(15) 0.0251(14) -0.0060(11) 0.0166(12) -0.0023(12)
C5 0.0257(17) 0.045(2) 0.042(2) 0.0078(18) 0.0171(17) 0.0011(15)
C10 0.042(2) 0.029(2) 0.045(2) 0.0055(16) 0.0285(19) 0.0058(16)
O1 0.0439(17) 0.0469(18) 0.0352(16) -0.0171(13) 0.0187(14) -0.0132(14)
C1 0.045(2) 0.043(2) 0.043(2) -0.0076(18) 0.032(2) 0.0011(18)
N1 0.0296(14) 0.0246(15) 0.0248(14) -0.0045(11) 0.0178(12) -0.0031(11)
C7 0.0265(16) 0.0276(18) 0.0273(17) 0.0023(13) 0.0134(14) -0.0043(13)
C2 0.0293(17) 0.0310(18) 0.0304(18) 0.0004(14) 0.0215(15) 0.0009(13)
C3 0.0256(16) 0.0308(18) 0.0298(18) 0.0053(14) 0.0177(14) 0.0034(13)
C14 0.0328(18) 0.0285(18) 0.0324(19) -0.0087(14) 0.0222(16) -0.0067(14)
C9 0.039(2) 0.0297(19) 0.0299(18) -0.0011(14) 0.0234(16) 0.0008(15)
C26 0.033(2) 0.034(2) 0.049(2) -0.0069(17) 0.0229(19) -0.0053(15)
C4 0.0275(17) 0.037(2) 0.041(2) 0.0041(16) 0.0227(16) 0.0032(14)
C13 0.0289(16) 0.0293(18) 0.0250(16) -0.0075(13) 0.0165(14) -0.0043(13)
C18 0.0352(19) 0.033(2) 0.0287(19) -0.0056(15) 0.0179(16) -0.0011(15)
C22 0.048(2) 0.036(2) 0.034(2) -0.0063(16) 0.0272(19) -0.0102(17)
C17 0.038(2) 0.049(3) 0.028(2) -0.0070(17) 0.0142(17) -0.0005(18)
C6 0.0270(17) 0.037(2) 0.034(2) 0.0025(16) 0.0126(15) -0.0057(15)
C8 0.0317(17) 0.0265(18) 0.0264(17) -0.0018(13) 0.0143(15) -0.0050(14)
C19 0.050(2) 0.040(2) 0.0279(19) 0.0009(16) 0.0226(18) -0.0019(18)
C16 0.034(2) 0.053(3) 0.041(2) -0.022(2) 0.0161(18) -0.0120(18)
C11 0.065(3) 0.036(2) 0.060(3) 0.007(2) 0.044(3) 0.018(2)
C25 0.028(2) 0.057(3) 0.097(5) -0.001(3) 0.024(3) 0.000(2)
C15 0.041(2) 0.041(2) 0.048(2) -0.0170(19) 0.029(2) -0.0161(18)
C12 0.076(4) 0.058(3) 0.103(5) 0.027(3) 0.071(4) 0.025(3)
C23 0.070(3) 0.054(3) 0.052(3) -0.011(2) 0.045(3) -0.023(2)
C24 0.075(4) 0.069(4) 0.065(4) 0.028(3) 0.048(3) 0.022(3)
F4 0.0460(16) 0.079(2) 0.0394(15) -0.0140(14) 0.0167(13) 0.0088(14)
F3 0.233(6) 0.082(3) 0.041(2) 0.004(2) 0.034(3) 0.052(3)
F2 0.069(3) 0.170(5) 0.159(4) -0.086(4) 0.069(3) -0.003(3)
B 0.035(2) 0.046(3) 0.034(2) 0.0016(19) 0.0203(19) 0.0037(19)
F1 0.227(6) 0.091(3) 0.233(6) -0.064(4) 0.199(6) -0.083(4)
C20 0.078(4) 0.052(3) 0.050(3) -0.002(2) 0.047(3) -0.001(3)
C21 0.108(5) 0.038(3) 0.079(4) 0.007(3) 0.070(4) 0.008(3)

loop_
_atom_type_symbol
_atom_type_description
_atom_type_scat_dispersion_real
_atom_type_scat_dispersion_imag
_atom_type_scat_source
C C 0.0033 0.0016 'International Tables Vol C Tables 4.2.6.8 and 6.1.1.4'
H H 0.0000 0.0000 'International Tables Vol C Tables 4.2.6.8 and 6.1.1.4'
B B 0.0013 0.0007 'International Tables Vol C Tables 4.2.6.8 and 6.1.1.4'
F F 0.0171 0.0103 'International Tables Vol C Tables 4.2.6.8 and 6.1.1.4'
N N 0.0061 0.0033 'International Tables Vol C Tables 4.2.6.8 and 6.1.1.4'
O O 0.0106 0.0060 'International Tables Vol C Tables 4.2.6.8 and 6.1.1.4'
Pd Pd -0.9988 1.0072 'International Tables Vol C Tables 4.2.6.8 and 6.1.1.4'

loop_
_geom_angle_atom_site_label_1
_geom_angle_atom_site_label_2
_geom_angle_atom_site_label_3
_geom_angle
N2 Pd1 N3 81.35(13)
N2 Pd1 N4 177.00(13)
N3 Pd1 N4 99.03(13)
N2 Pd1 N1 79.80(12)
N3 Pd1 N1 161.10(12)
N4 Pd1 N1 99.87(12)
C26 N4 Pd1 174.8(4)
C7 N2 C3 124.0(3)
C7 N2 Pd1 117.7(2)
C3 N2 Pd1 118.3(2)
C8 N3 C9 119.0(3)
C8 N3 Pd1 114.9(2)
C9 N3 Pd1 125.6(2)
C6 C5 C4 121.2(4)
C6 C5 H5A 119.4
C4 C5 H5A 119.4
C9 C10 C11 111.7(3)
C9 C10 H10A 109.3
C11 C10 H10A 109.3
C9 C10 H10B 109.3
C11 C10 H10B 109.3
H10A C10 H10B 107.9
C2 C1 H1A 109.5
C2 C1 H1B 109.5
H1A C1 H1B 109.5
C2 C1 H1C 109.5
H1A C1 H1C 109.5
H1B C1 H1C 109.5
C2 N1 C13 124.0(3)
C2 N1 Pd1 114.2(2)
C13 N1 Pd1 121.8(2)
N2 C7 C6 119.6(4)
N2 C7 C8 113.4(3)
C6 C7 C8 127.0(3)
N1 C2 C3 115.3(3)
N1 C2 C1 125.0(3)
C3 C2 C1 119.7(3)
N2 C3 C4 118.7(3)
N2 C3 C2 112.4(3)
C4 C3 C2 128.9(3)
C15 C14 C13 117.4(4)
C15 C14 C22 121.1(4)
C13 C14 C22 121.4(3)
N3 C9 C10 113.2(3)
N3 C9 H9A 108.9
C10 C9 H9A 108.9
N3 C9 H9B 108.9
C10 C9 H9B 108.9
H9A C9 H9B 107.7
N4 C26 C25 179.6(6)
C3 C4 C5 118.4(4)
C3 C4 H4A 120.8
C5 C4 H4A 120.8
C14 C13 C18 123.2(3)
C14 C13 N1 117.5(3)
C18 C13 N1 118.8(3)
C17 C18 C13 116.6(4)
C17 C18 C19 120.2(4)
C13 C18 C19 123.2(3)
C23 C22 C24 110.4(4)
C23 C22 C14 112.9(4)
C24 C22 C14 110.7(4)
C23 C22 H22A 107.5
C24 C22 H22A 107.5
C14 C22 H22A 107.5
C16 C17 C18 121.5(4)
C16 C17 H17A 119.2
C18 C17 H17A 119.2
C5 C6 C7 118.0(4)
C5 C6 H6A 121.0
C7 C6 H6A 121.0
O1 C8 N3 126.9(4)
O1 C8 C7 120.7(3)
N3 C8 C7 112.4(3)
C18 C19 C20 111.4(4)
C18 C19 C21 111.1(4)
C20 C19 C21 111.2(4)
C18 C19 H19A 107.7
C20 C19 H19A 107.7
C21 C19 H19A 107.7
C17 C16 C15 120.7(4)
C17 C16 H16A 119.7
C15 C16 H16A 119.7
C12 C11 C10 114.1(4)
C12 C11 H11A 108.7
C10 C11 H11A 108.7
C12 C11 H11B 108.7
C10 C11 H11B 108.7
H11A C11 H11B 107.6
C16 C15 C14 120.5(4)
C16 C15 H15A 119.7
C14 C15 H15A 119.7
C11 C12 H12A 109.5
C11 C12 H12B 109.5
H12A C12 H12B 109.5
C11 C12 H12C 109.5
H12A C12 H12C 109.5
H12B C12 H12C 109.5
C22 C23 H23A 109.5
C22 C23 H23B 109.5
H23A C23 H23B 109.5
C22 C23 H23C 109.5
H23A C23 H23C 109.5
H23B C23 H23C 109.5
C22 C24 H24A 109.5
C22 C24 H24B 109.5
H24A C24 H24B 109.5
C22 C24 H24C 109.5
H24A C24 H24C 109.5
H24B C24 H24C 109.5
F3 B F1 106.6(5)
F3 B F2 111.0(5)
F1 B F2 108.5(5)
F3 B F4 109.1(4)
F1 B F4 110.0(4)
F2 B F4 111.6(4)
C19 C20 H20A 109.5
C19 C20 H20B 109.5
H20A C20 H20B 109.5
C19 C20 H20C 109.5
H20A C20 H20C 109.5
H20B C20 H20C 109.5
C19 C21 H21A 109.5
C19 C21 H21B 109.5
H21A C21 H21B 109.5
C19 C21 H21C 109.5
H21A C21 H21C 109.5
H21B C21 H21C 109.5

loop_
_geom_bond_atom_site_label_1
_geom_bond_atom_site_label_2
_geom_bond_distance
Pd1 N2 1.915(3)
Pd1 N3 1.992(3)
Pd1 N4 2.007(3)
Pd1 N1 2.049(3)
N4 C26 1.127(5)
N2 C7 1.327(5)
N2 C3 1.345(5)
N3 C8 1.342(5)
N3 C9 1.454(5)
C5 C6 1.378(6)
C5 C4 1.397(6)
C5 H5A 0.9300
C10 C9 1.517(5)
C10 C11 1.521(6)
C10 H10A 0.9700
C10 H10B 0.9700
O1 C8 1.233(4)
C1 C2 1.493(5)
C1 H1A 0.9600
C1 H1B 0.9600
C1 H1C 0.9600
N1 C2 1.293(4)
N1 C13 1.445(4)
C7 C6 1.388(5)
C7 C8 1.507(5)
C2 C3 1.479(5)
C3 C4 1.380(5)
C14 C15 1.393(5)
C14 C13 1.397(5)
C14 C22 1.521(6)
C9 H9A 0.9700
C9 H9B 0.9700
C26 C25 1.469(6)
C4 H4A 0.9300
C13 C18 1.400(5)
C18 C17 1.392(5)
C18 C19 1.516(6)
C22 C23 1.519(6)
C22 C24 1.521(7)
C22 H22A 0.9800
C17 C16 1.372(7)
C17 H17A 0.9300
C6 H6A 0.9300
C19 C20 1.523(6)
C19 C21 1.523(7)
C19 H19A 0.9800
C16 C15 1.382(7)
C16 H16A 0.9300
C11 C12 1.517(8)
C11 H11A 0.9700
C11 H11B 0.9700
C15 H15A 0.9300
C12 H12A 0.9600
C12 H12B 0.9600
C12 H12C 0.9600
C23 H23A 0.9600
C23 H23B 0.9600
C23 H23C 0.9600
C24 H24A 0.9600
C24 H24B 0.9600
C24 H24C 0.9600
F4 B 1.374(6)
F3 B 1.315(6)
F2 B 1.334(6)
B F1 1.327(6)
C20 H20A 0.9600
C20 H20B 0.9600
C20 H20C 0.9600
C21 H21A 0.9600
C21 H21B 0.9600
C21 H21C 0.9600
